data_4026519
loop_
_publ_author_name
'Tom Verhelst'
'Jens Maes'
'Zuming Liu'
'Sergey Sergeyev'
'Bert U. W. Maes'

_publ_contact_author_address
;
Karel de Grote University College
Department of Applied Engineering
Salesianenlaan 30
B-2660 Antwerp
BELGIUM
;
_publ_contact_author_email christophe.vandevelde@kdg.be
_publ_contact_author_name 'Christophe M.L. Vande Velde'
_publ_section_title
;
 Synthesis of Functionalized Pyridazin-3(2H)-ones via Selective
 Bromine-Magnesium Exchange and Lactam Directed Ortho C-H Magnesiation
;
_journal_name_full 'Journal of Organic Chemistry'
_journal_page_first 6670
_journal_page_last 6677
_journal_paper_doi 10.1021/jo201009m
_journal_volume 76
_journal_year 2011
_chemical_formula_moiety 'C16 H13 Cl N2 O3'
_chemical_formula_sum 'C16 H13 Cl N2 O3'
_chemical_formula_weight 316.73
_chemical_name_systematic
;
 ?
;
_space_group_IT_number 14
_symmetry_cell_setting monoclinic
_symmetry_space_group_name_Hall '-P 2ybc'
_symmetry_space_group_name_H-M 'P 1 21/c 1'
_atom_sites_solution_hydrogens geom
_atom_sites_solution_primary direct
_atom_sites_solution_secondary difmap
_audit_creation_method SHELXL-97
_cell_angle_alpha 90.00
_cell_angle_beta 133.822(12)
_cell_angle_gamma 90.00
_cell_formula_units_Z 4
_cell_length_a 13.979(4)
_cell_length_b 7.470(2)
_cell_length_c 19.413(4)
_cell_measurement_reflns_used 2937
_cell_measurement_temperature 291(2)
_cell_measurement_theta_max 30.92
_cell_measurement_theta_min 2.91
_cell_volume 1462.6(7)
_computing_cell_refinement 'Bruker APEX II'
_computing_data_collection 'Bruker APEX II'
_computing_data_reduction 'Bruker Saint v7.66A'
_computing_structure_refinement 'SHELXL-97 (Sheldrick, 1997)'
_computing_structure_solution 'SHELXS-97 (Sheldrick, 1997)'
_diffrn_ambient_temperature 291(2)
_diffrn_measured_fraction_theta_full 0.984
_diffrn_measured_fraction_theta_max 0.903
_diffrn_measurement_device_type 'Bruker platform goniometer with Smart 1000'
_diffrn_measurement_method \w-scans
_diffrn_radiation_monochromator graphite
_diffrn_radiation_source 'fine-focus sealed tube'
_diffrn_radiation_type MoK\a
_diffrn_radiation_wavelength 0.71073
_diffrn_reflns_av_R_equivalents 0.0204
_diffrn_reflns_av_sigmaI/netI 0.0305
_diffrn_reflns_limit_h_max 10
_diffrn_reflns_limit_h_min -19
_diffrn_reflns_limit_k_max 10
_diffrn_reflns_limit_k_min -10
_diffrn_reflns_limit_l_max 28
_diffrn_reflns_limit_l_min -20
_diffrn_reflns_number 8289
_diffrn_reflns_theta_full 27.50
_diffrn_reflns_theta_max 30.98
_diffrn_reflns_theta_min 2.02
_exptl_absorpt_coefficient_mu 0.275
_exptl_absorpt_correction_T_max 0.7462
_exptl_absorpt_correction_T_min 0.6755
_exptl_absorpt_correction_type multi-scan
_exptl_absorpt_process_details 'SADABS 2008-1'
_exptl_crystal_colour yellow
_exptl_crystal_density_diffrn 1.438
_exptl_crystal_description plate
_exptl_crystal_F_000 656
_exptl_crystal_size_max 0.55
_exptl_crystal_size_mid 0.50
_exptl_crystal_size_min 0.06
_refine_diff_density_max 0.390
_refine_diff_density_min -0.436
_refine_diff_density_rms 0.055
_refine_ls_extinction_method none
_refine_ls_goodness_of_fit_ref 1.149
_refine_ls_hydrogen_treatment riding
_refine_ls_matrix_type full
_refine_ls_number_parameters 220
_refine_ls_number_reflns 4193
_refine_ls_number_restraints 9
_refine_ls_restrained_S_all 1.184
_refine_ls_R_factor_all 0.0779
_refine_ls_R_factor_gt 0.0553
_refine_ls_shift/su_max 0.001
_refine_ls_shift/su_mean 0.000
_refine_ls_structure_factor_coef Fsqd
_refine_ls_weighting_details 'calc w=1/[\s^2^(Fo^2^)+(0.0670P)^2^+0.6268P] where P=(Fo^2^+2Fc^2^)/3'
_refine_ls_weighting_scheme calc
_refine_ls_wR_factor_gt 0.1589
_refine_ls_wR_factor_ref 0.1762
_reflns_number_gt 2945
_reflns_number_total 4193
_reflns_threshold_expression >2sigma(I)
_cod_data_source_file jo201009m_si_002.cif
_cod_data_source_block shelxl
_cod_original_cell_volume 1462.6(6)
_cod_database_code 4026519

loop_
_symmetry_equiv_pos_as_xyz
'x, y, z'
'-x, y+1/2, -z+1/2'
'-x, -y, -z'
'x, -y-1/2, z-1/2'

loop_
_atom_site_label
_atom_site_type_symbol
_atom_site_fract_x
_atom_site_fract_y
_atom_site_fract_z
_atom_site_U_iso_or_equiv
_atom_site_adp_type
_atom_site_occupancy
_atom_site_symmetry_multiplicity
_atom_site_calc_flag
_atom_site_refinement_flags
_atom_site_disorder_assembly
_atom_site_disorder_group
O3 O 0.33794(15) 0.9051(3) 0.46262(11) 0.0549(4) Uani 1 1 d . . .
O7 O 0.17994(19) 0.7872(2) 0.48621(12) 0.0580(5) Uani 1 1 d . . .
H97 H 0.2527 0.7949 0.5038 0.087 Uiso 1 1 calc R . .
Cl1 Cl -0.15964(6) 0.98222(11) 0.20543(5) 0.0674(2) Uani 1 1 d . . .
C3 C 0.2343(2) 0.9359(3) 0.37932(14) 0.0399(4) Uani 1 1 d . . .
C2 C 0.1053(2) 0.9460(3) 0.34724(15) 0.0396(4) Uani 1 1 d . . .
N4 N 0.23697(19) 0.9629(2) 0.31060(13) 0.0436(4) Uani 1 1 d . . .
C7 C 0.0965(2) 0.9262(3) 0.42042(16) 0.0442(5) Uani 1 1 d . A .
H7 H 0.0052 0.8914 0.3857 0.053 Uiso 1 1 calc R . .
C1 C -0.0006(2) 0.9706(3) 0.25323(16) 0.0430(5) Uani 1 1 d . . .
N5 N 0.1300(2) 0.9889(3) 0.21724(14) 0.0511(5) Uani 1 1 d . . .
O12 O 0.2388(6) 1.1831(8) 0.5199(5) 0.0544(15) Uani 0.66 1 d PD A 1
C12 C 0.2186(19) 1.214(2) 0.4992(16) 0.074(7) Uani 0.34 1 d PD A 2
H12 H 0.2657 1.2133 0.4815 0.089 Uiso 0.34 1 calc PR A 2
C21 C 0.3936(2) 0.7706(3) 0.32592(16) 0.0460(5) Uani 1 1 d . . .
C8 C 0.3633(2) 0.9553(3) 0.33577(19) 0.0522(6) Uani 1 1 d . . .
H8A H 0.4315(15) 0.9939(9) 0.3985(14) 0.063 Uiso 1 1 calc R . .
H8B H 0.3594(3) 1.0328(18) 0.2963(9) 0.063 Uiso 1 1 calc R . .
C11 C 0.1222(2) 1.0981(3) 0.46895(16) 0.0466(5) Uani 1 1 d D . .
C6 C 0.0158(2) 0.9923(3) 0.18996(16) 0.0508(5) Uani 1 1 d . . .
H6 H -0.0592 1.0098 0.1255 0.061 Uiso 1 1 calc R . .
C26 C 0.3453(3) 0.7129(4) 0.23946(19) 0.0629(7) Uani 1 1 d . . .
H26 H 0.2944 0.7902 0.1874 0.075 Uiso 1 1 calc R . .
C22 C 0.4684(3) 0.6548(4) 0.4017(2) 0.0649(7) Uani 1 1 d . . .
H22 H 0.5027 0.6921 0.4609 0.078 Uiso 1 1 calc R . .
C15 C 0.0476(6) 1.1830(9) 0.4785(6) 0.068(3) Uani 0.66 1 d PD A 2
H15 H -0.0380 1.1521 0.4491 0.081 Uiso 0.66 1 calc PR A 2
O15 O 0.0565(10) 1.1670(13) 0.4903(10) 0.081(5) Uani 0.34 1 d PD A 1
C14 C 0.1206(3) 1.3239(4) 0.5397(2) 0.0784(10) Uani 1 1 d D . .
H14 H 0.0910 1.4094 0.5562 0.094 Uiso 1 1 calc R A 1
C13 C 0.2351(4) 1.3305(4) 0.5599(2) 0.0789(9) Uani 1 1 d D A .
H13 H 0.2995 1.4193 0.5948 0.095 Uiso 1 1 calc R B 1
C24 C 0.4437(4) 0.4291(5) 0.3040(3) 0.0808(10) Uani 1 1 d . . .
H24 H 0.4601 0.3135 0.2965 0.097 Uiso 1 1 calc R . .
C25 C 0.3707(4) 0.5435(5) 0.2286(3) 0.0796(9) Uani 1 1 d . . .
H25 H 0.3381 0.5069 0.1698 0.096 Uiso 1 1 calc R . .
C23 C 0.4934(4) 0.4835(5) 0.3912(3) 0.0832(10) Uani 1 1 d . . .
H23 H 0.5436 0.4053 0.4429 0.100 Uiso 1 1 calc R . .

loop_
_atom_site_aniso_label
_atom_site_aniso_U_11
_atom_site_aniso_U_22
_atom_site_aniso_U_33
_atom_site_aniso_U_23
_atom_site_aniso_U_13
_atom_site_aniso_U_12
O3 0.0404(8) 0.0720(12) 0.0367(8) -0.0025(8) 0.0208(7) 0.0017(8)
O7 0.0759(12) 0.0452(9) 0.0548(10) 0.0072(8) 0.0459(10) 0.0031(9)
Cl1 0.0408(3) 0.0855(5) 0.0615(4) 0.0075(3) 0.0301(3) 0.0125(3)
C3 0.0412(10) 0.0372(10) 0.0371(10) -0.0043(8) 0.0254(9) -0.0018(8)
C2 0.0427(10) 0.0356(10) 0.0391(10) -0.0014(8) 0.0278(9) 0.0003(8)
N4 0.0444(9) 0.0439(10) 0.0428(9) -0.0017(8) 0.0303(8) -0.0024(8)
C7 0.0485(11) 0.0427(11) 0.0435(11) -0.0019(9) 0.0326(10) -0.0041(9)
C1 0.0401(10) 0.0390(10) 0.0419(10) 0.0003(8) 0.0254(9) 0.0046(8)
N5 0.0568(12) 0.0541(11) 0.0425(10) 0.0033(8) 0.0345(9) 0.0021(9)
O12 0.053(2) 0.062(2) 0.054(3) -0.018(3) 0.040(2) -0.015(2)
C12 0.073(9) 0.091(12) 0.056(9) 0.000(7) 0.044(8) -0.002(7)
C21 0.0395(10) 0.0557(13) 0.0485(11) -0.0035(10) 0.0327(10) -0.0071(9)
C8 0.0491(12) 0.0561(14) 0.0582(14) -0.0086(11) 0.0397(12) -0.0126(10)
C11 0.0566(13) 0.0449(12) 0.0454(11) 0.0023(10) 0.0380(11) 0.0028(10)
C6 0.0495(12) 0.0553(13) 0.0357(10) 0.0057(10) 0.0250(10) 0.0085(10)
C26 0.0658(16) 0.0664(17) 0.0521(14) -0.0035(13) 0.0392(13) -0.0028(13)
C22 0.0611(15) 0.088(2) 0.0577(15) 0.0133(14) 0.0458(13) 0.0167(14)
C15 0.066(4) 0.084(6) 0.061(3) 0.025(4) 0.047(3) 0.023(4)
O15 0.121(10) 0.075(7) 0.123(10) -0.032(7) 0.112(9) -0.027(7)
C14 0.118(3) 0.0607(17) 0.0721(19) 0.0008(15) 0.072(2) 0.0226(18)
C13 0.104(3) 0.0656(19) 0.0689(18) -0.0212(15) 0.0608(19) -0.0234(18)
C24 0.095(2) 0.0615(18) 0.123(3) -0.0058(19) 0.089(3) -0.0025(17)
C25 0.091(2) 0.077(2) 0.073(2) -0.0181(17) 0.0574(19) -0.0089(18)
C23 0.090(2) 0.085(2) 0.107(3) 0.042(2) 0.081(2) 0.0362(18)

loop_
_atom_type_symbol
_atom_type_description
_atom_type_scat_dispersion_real
_atom_type_scat_dispersion_imag
_atom_type_scat_source
C C 0.0033 0.0016 'International Tables Vol C Tables 4.2.6.8 and 6.1.1.4'
H H 0.0000 0.0000 'International Tables Vol C Tables 4.2.6.8 and 6.1.1.4'
Cl Cl 0.1484 0.1585 'International Tables Vol C Tables 4.2.6.8 and 6.1.1.4'
N N 0.0061 0.0033 'International Tables Vol C Tables 4.2.6.8 and 6.1.1.4'
O O 0.0106 0.0060 'International Tables Vol C Tables 4.2.6.8 and 6.1.1.4'

loop_
_geom_angle_atom_site_label_1
_geom_angle_atom_site_label_2
_geom_angle_atom_site_label_3
_geom_angle
C7 O7 H97 109.5
O3 C3 N4 120.2(2)
O3 C3 C2 123.9(2)
N4 C3 C2 115.99(18)
C1 C2 C3 117.6(2)
C1 C2 C7 123.8(2)
C3 C2 C7 118.52(18)
N5 N4 C3 125.25(19)
N5 N4 C8 114.35(19)
C3 N4 C8 120.32(19)
O7 C7 C11 112.10(19)
O7 C7 C2 111.49(18)
C11 C7 C2 111.73(18)
O7 C7 H7 107.1
C11 C7 H7 107.1
C2 C7 H7 107.1
C2 C1 C6 120.5(2)
C2 C1 Cl1 122.39(19)
C6 C1 Cl1 117.05(18)
C6 N5 N4 117.55(19)
C11 O12 C13 107.1(3)
C13 C12 C11 108.0(5)
C13 C12 H12 126.0
C11 C12 H12 126.0
C22 C21 C26 118.5(3)
C22 C21 C8 121.3(2)
C26 C21 C8 120.2(2)
N4 C8 C21 112.00(19)
N4 C8 H8A 109.2
C21 C8 H8A 109.2
N4 C8 H8B 109.2
C21 C8 H8B 109.2
H8A C8 H8B 107.9
O15 C11 O12 109.4(3)
O12 C11 C15 109.8(3)
O15 C11 C12 108.2(5)
C15 C11 C12 106.1(6)
O15 C11 C7 127.7(3)
O12 C11 C7 120.9(2)
C15 C11 C7 129.0(3)
C12 C11 C7 124.1(4)
N5 C6 C1 122.9(2)
N5 C6 H6 118.5
C1 C6 H6 118.5
C25 C26 C21 121.2(3)
C25 C26 H26 119.4
C21 C26 H26 119.4
C21 C22 C23 120.8(3)
C21 C22 H22 119.6
C23 C22 H22 119.6
C11 C15 C14 107.4(4)
C11 C15 H15 126.3
C14 C15 H15 126.3
C11 O15 C14 106.6(4)
C13 C14 C15 107.4(3)
C13 C14 O15 107.4(3)
C13 C14 H14 126.3
C15 C14 H14 125.6
O15 C14 H14 126.3
C12 C14 H14 158.9
C12 C13 C14 105.6(5)
C14 C13 O12 107.9(3)
C12 C13 H13 126.1
C14 C13 H13 126.1
O12 C13 H13 126.1
C25 C24 C23 120.3(3)
C25 C24 H24 119.9
C23 C24 H24 119.9
C24 C25 C26 119.8(3)
C24 C25 H25 120.1
C26 C25 H25 120.1
C24 C23 C22 119.5(3)
C24 C23 H23 120.2
C22 C23 H23 120.2

loop_
_geom_bond_atom_site_label_1
_geom_bond_atom_site_label_2
_geom_bond_distance
O3 C3 1.234(2)
O7 C7 1.417(3)
O7 H97 0.8200
Cl1 C1 1.719(2)
C3 N4 1.376(3)
C3 C2 1.445(3)
C2 C1 1.347(3)
C2 C7 1.515(3)
N4 N5 1.344(3)
N4 C8 1.472(3)
C7 C11 1.483(3)
C7 H7 0.9800
C1 C6 1.406(3)
N5 C6 1.288(3)
O12 C11 1.344(4)
O12 C13 1.369(4)
C12 C13 1.352(5)
C12 C11 1.346(5)
C12 C14 2.160(9)
C12 H12 0.9300
C21 C22 1.369(4)
C21 C26 1.375(3)
C21 C8 1.494(4)
C8 H8A 0.9312
C8 H8B 0.9312
C11 O15 1.344(5)
C11 C15 1.339(4)
C6 H6 0.9300
C26 C25 1.370(4)
C26 H26 0.9300
C22 C23 1.377(5)
C22 H22 0.9300
C15 C14 1.372(5)
C15 H15 0.9300
O15 C14 1.381(5)
C14 C13 1.359(4)
C14 H14 0.9300
C13 H13 0.9300
C24 C25 1.358(5)
C24 C23 1.374(5)
C24 H24 0.9300
C25 H25 0.9300
C23 H23 0.9300

loop_
_geom_torsion_atom_site_label_1
_geom_torsion_atom_site_label_2
_geom_torsion_atom_site_label_3
_geom_torsion_atom_site_label_4
_geom_torsion
O3 C3 C2 C1 -176.3(2)
N4 C3 C2 C1 3.6(3)
O3 C3 C2 C7 2.9(3)
N4 C3 C2 C7 -177.12(18)
O3 C3 N4 N5 176.7(2)
C2 C3 N4 N5 -3.3(3)
O3 C3 N4 C8 0.0(3)
C2 C3 N4 C8 -179.94(19)
C1 C2 C7 O7 136.8(2)
C3 C2 C7 O7 -42.3(3)
C1 C2 C7 C11 -96.8(3)
C3 C2 C7 C11 84.0(2)
C3 C2 C1 C6 -2.4(3)
C7 C2 C1 C6 178.4(2)
C3 C2 C1 Cl1 179.17(16)
C7 C2 C1 Cl1 0.0(3)
C3 N4 N5 C6 1.4(3)
C8 N4 N5 C6 178.2(2)
N5 N4 C8 C21 -87.0(2)
C3 N4 C8 C21 90.0(2)
C22 C21 C8 N4 -92.5(3)
C26 C21 C8 N4 86.9(3)
C13 O12 C11 O15 -11.6(10)
C13 O12 C11 C15 -2.3(8)
C13 O12 C11 C12 76.6(15)
C13 O12 C11 C7 -176.6(3)
C13 C12 C11 O15 15(2)
C14 C12 C11 O15 2.2(11)
C13 C12 C11 O12 -81.8(16)
C14 C12 C11 O12 -94.9(12)
C13 C12 C11 C15 24(2)
C14 C12 C11 C15 11.2(9)
C13 C12 C11 C7 -164.9(9)
C14 C12 C11 C7 -178.0(5)
O7 C7 C11 O15 -96.6(10)
C2 C7 C11 O15 137.4(9)
O7 C7 C11 O12 65.3(5)
C2 C7 C11 O12 -60.6(5)
O7 C7 C11 C15 -107.7(6)
C2 C7 C11 C15 126.3(6)
O7 C7 C11 C12 83.6(15)
C2 C7 C11 C12 -42.3(15)
N4 N5 C6 C1 0.2(4)
C2 C1 C6 N5 0.4(4)
Cl1 C1 C6 N5 178.97(19)
C22 C21 C26 C25 0.1(4)
C8 C21 C26 C25 -179.3(3)
C26 C21 C22 C23 -0.8(4)
C8 C21 C22 C23 178.7(3)
O15 C11 C15 C14 87(2)
O12 C11 C15 C14 -1.7(9)
C12 C11 C15 C14 -17.8(14)
C7 C11 C15 C14 172.0(3)
O12 C11 O15 C14 13.1(13)
C15 C11 O15 C14 -81(2)
C12 C11 O15 C14 -3.4(18)
C7 C11 O15 C14 176.8(5)
C11 C15 C14 C13 5.1(8)
C11 C15 C14 O15 -86(2)
C11 C15 C14 C12 11.2(9)
C11 O15 C14 C13 -9.5(12)
C11 O15 C14 C15 82(2)
C11 O15 C14 C12 2.1(11)
C11 C12 C14 C13 159(2)
C13 C12 C14 C15 -170.3(14)
C11 C12 C14 C15 -11.1(9)
C13 C12 C14 O15 -161.4(14)
C11 C12 C14 O15 -2.1(11)
C11 C12 C13 C14 -21(2)
C11 C12 C13 O12 79.7(15)
C14 C12 C13 O12 100.6(16)
C15 C14 C13 C12 9.6(13)
O15 C14 C13 C12 18.6(14)
C15 C14 C13 O12 -6.5(7)
O15 C14 C13 O12 2.5(9)
C12 C14 C13 O12 -16.1(15)
C11 O12 C13 C12 -78.6(16)
C11 O12 C13 C14 5.4(7)
C23 C24 C25 C26 -0.8(5)
C21 C26 C25 C24 0.7(5)
C25 C24 C23 C22 0.2(5)
C21 C22 C23 C24 0.6(5)
